data_4330690
loop_
_publ_author_name
'Xiaofeng Zhang'
'Deguang Huang'
'Yu-Sheng Chen'
'R. H. Holm'

_publ_section_title
;
 Synthesis of Binucleating Macrocycles and Their Nickel(II) Hydroxo- and
 Cyano-Bridged Complexes with Divalent Ions: Anatomical Variation of
 Ligand Features
;
_journal_name_full 'Inorganic Chemistry'
_journal_page_first 11017
_journal_page_last 11029
_journal_paper_doi 10.1021/ic301506x
_journal_volume 51
_journal_year 2012
_chemical_formula_moiety 'C28 H33 Cl Cu N6 Ni O3'
_chemical_formula_sum 'C28 H33 Cl Cu N6 Ni O3'
_chemical_formula_weight 659.30
_chemical_name_common '[Ni(OH)CuCl(PyN2dien(Me3))]'
_chemical_name_systematic
; 
 ? 
;
_space_group_IT_number 14
_symmetry_cell_setting monoclinic
_symmetry_space_group_name_Hall '-P 2ybc'
_symmetry_space_group_name_H-M 'P 1 21/c 1'
_atom_sites_solution_hydrogens geom
_atom_sites_solution_primary direct
_atom_sites_solution_secondary difmap
_audit_creation_method SHELXL-97
_cell_angle_alpha 90.00
_cell_angle_beta 95.97(3)
_cell_angle_gamma 90.00
_cell_formula_units_Z 4
_cell_length_a 7.8719(16)
_cell_length_b 19.078(4)
_cell_length_c 17.542(4)
_cell_measurement_reflns_used 10975
_cell_measurement_temperature 15(2)
_cell_measurement_theta_max 14.27
_cell_measurement_theta_min 2.22
_cell_volume 2620.2(10)
_computing_cell_refinement 'Bruker SAINT'
_computing_data_collection 'Bruker APEX2'
_computing_data_reduction 'Bruker SAINT'
_computing_molecular_graphics 'Bruker SHELXTL'
_computing_publication_material 'Bruker SHELXTL'
_computing_structure_refinement 'SHELXL-97 (Sheldrick, 1997)'
_computing_structure_solution 'SHELXS-97 (Sheldrick, 1990)'
_diffrn_ambient_temperature 15(2)
_diffrn_measured_fraction_theta_full 0.998
_diffrn_measured_fraction_theta_max 0.998
_diffrn_measurement_device 'three-circle goniometer with fixed chi'
_diffrn_measurement_device_type 'Bruker D8 goniometer'
_diffrn_measurement_method 'omega and phi scans'
_diffrn_radiation_monochromator 'Si 1 1 1'
_diffrn_radiation_source Synchrotron
_diffrn_radiation_type Synchrotron
_diffrn_radiation_wavelength 0.41328
_diffrn_reflns_av_R_equivalents 0.1044
_diffrn_reflns_av_sigmaI/netI 0.0674
_diffrn_reflns_limit_h_max 9
_diffrn_reflns_limit_h_min -9
_diffrn_reflns_limit_k_max 22
_diffrn_reflns_limit_k_min -21
_diffrn_reflns_limit_l_max 19
_diffrn_reflns_limit_l_min -20
_diffrn_reflns_number 42285
_diffrn_reflns_theta_full 14.29
_diffrn_reflns_theta_max 14.29
_diffrn_reflns_theta_min 0.92
_diffrn_standards_decay_% none
_diffrn_standards_interval_count none
_diffrn_standards_interval_time none
_diffrn_standards_number 0
_exptl_absorpt_coefficient_mu 0.883
_exptl_absorpt_correction_T_max 0.9740
_exptl_absorpt_correction_T_min 0.9169
_exptl_absorpt_correction_type multi-scan
_exptl_absorpt_process_details SADABS
_exptl_crystal_colour 'orange tea'
_exptl_crystal_density_diffrn 1.671
_exptl_crystal_density_meas ?
_exptl_crystal_description needle
_exptl_crystal_F_000 1364
_exptl_crystal_size_max 0.10
_exptl_crystal_size_mid 0.05
_exptl_crystal_size_min 0.03
_refine_diff_density_max 1.207
_refine_diff_density_min -1.249
_refine_diff_density_rms 0.102
_refine_ls_extinction_method none
_refine_ls_goodness_of_fit_ref 1.024
_refine_ls_hydrogen_treatment mixed
_refine_ls_matrix_type full
_refine_ls_number_parameters 393
_refine_ls_number_reflns 4670
_refine_ls_number_restraints 121
_refine_ls_restrained_S_all 1.025
_refine_ls_R_factor_all 0.0910
_refine_ls_R_factor_gt 0.0514
_refine_ls_shift/su_max 0.001
_refine_ls_shift/su_mean 0.000
_refine_ls_structure_factor_coef Fsqd
_refine_ls_weighting_details 'calc w=1/[\s^2^(Fo^2^)+(0.0353P)^2^+9.8100P] where P=(Fo^2^+2Fc^2^)/3'
_refine_ls_weighting_scheme calc
_refine_ls_wR_factor_gt 0.1002
_refine_ls_wR_factor_ref 0.1140
_reflns_number_gt 3242
_reflns_number_total 4670
_reflns_threshold_expression >2sigma(I)
_cod_data_source_file ic301506x_si_002_08.cif
_cod_data_source_block compound16
_cod_depositor_comments
;
The following automatic conversions were performed:

'_exptl_crystal_density_meas' value 'none' was changed to '?' - the
value is perceived as not measured.

Automatic conversion script
Id: cif_fix_values 3008 2015-01-20 13:52:24Z robertas 
;
_cod_original_cell_volume 2620.1(9)
_cod_database_code 4330690

loop_
_symmetry_equiv_pos_as_xyz
'x, y, z'
'-x, y+1/2, -z+1/2'
'-x, -y, -z'
'x, -y-1/2, z-1/2'

loop_
_atom_site_label
_atom_site_type_symbol
_atom_site_fract_x
_atom_site_fract_y
_atom_site_fract_z
_atom_site_U_iso_or_equiv
_atom_site_adp_type
_atom_site_occupancy
_atom_site_symmetry_multiplicity
_atom_site_calc_flag
_atom_site_refinement_flags
_atom_site_disorder_assembly
_atom_site_disorder_group
Ni1 Ni -0.42164(8) 0.60470(3) 0.62870(3) 0.01867(17) Uani 1 1 d . A .
Cu1 Cu -0.01353(8) 0.68556(3) 0.73626(4) 0.02698(19) Uani 1 1 d U A .
Cl1 Cl 0.11694(16) 0.61787(7) 0.65806(7) 0.0287(3) Uani 1 1 d U . .
N1 N -0.4388(5) 0.5224(2) 0.6896(2) 0.0186(9) Uani 1 1 d . A .
N2 N -0.5819(5) 0.5593(2) 0.5648(2) 0.0189(9) Uani 1 1 d . . .
N3 N -0.4492(5) 0.6744(2) 0.5497(2) 0.0213(9) Uani 1 1 d . . .
N4 N 0.1180(5) 0.7812(2) 0.7020(2) 0.0352(11) Uani 1 1 d DU . .
N5 N -0.1035(5) 0.7493(2) 0.8152(2) 0.0355(11) Uani 1 1 d DU . .
N6 N 0.1250(5) 0.6317(2) 0.8419(2) 0.0245(9) Uani 1 1 d DU . .
O1 O -0.6010(5) 0.4211(2) 0.6936(2) 0.0367(10) Uani 1 1 d . . .
O2 O -0.6123(5) 0.6974(2) 0.4342(2) 0.0394(10) Uani 1 1 d . . .
O3 O -0.2705(4) 0.65614(18) 0.69925(19) 0.0233(8) Uani 1 1 d DU . .
H3A H -0.333(5) 0.674(3) 0.724(3) 0.021(3) Uiso 1 1 d DU . .
C1 C -0.5584(6) 0.4755(3) 0.6634(3) 0.0238(12) Uani 1 1 d . . .
C2 C -0.6382(6) 0.4971(3) 0.5863(3) 0.0213(11) Uani 1 1 d . . .
C3 C -0.7581(6) 0.4606(3) 0.5383(3) 0.0257(12) Uani 1 1 d . . .
H3B H -0.7983 0.4161 0.5525 0.031 Uiso 1 1 calc R . .
C4 C -0.8173(6) 0.4909(3) 0.4693(3) 0.0266(13) Uani 1 1 d . . .
H4A H -0.8967 0.4661 0.4347 0.032 Uiso 1 1 calc R . .
C5 C -0.7632(6) 0.5562(3) 0.4500(3) 0.0251(12) Uani 1 1 d . . .
H5A H -0.8077 0.5778 0.4033 0.030 Uiso 1 1 calc R . .
C6 C -0.6435(6) 0.5898(3) 0.4994(3) 0.0227(12) Uani 1 1 d . . .
C7 C -0.5666(7) 0.6604(3) 0.4906(3) 0.0271(12) Uani 1 1 d . . .
C8 C -0.3629(7) 0.7392(3) 0.5528(3) 0.0243(12) Uani 1 1 d . . .
C9 C -0.4439(7) 0.8035(3) 0.5386(3) 0.0348(14) Uani 1 1 d . . .
H9A H -0.5630 0.8052 0.5228 0.042 Uiso 1 1 calc R . .
C10 C -0.3498(9) 0.8649(3) 0.5477(4) 0.0424(16) Uani 1 1 d . . .
H10A H -0.4042 0.9086 0.5362 0.051 Uiso 1 1 calc R . .
C11 C -0.1795(8) 0.8631(3) 0.5732(3) 0.0345(14) Uani 1 1 d . A .
H11A H -0.1177 0.9057 0.5808 0.041 Uiso 1 1 calc R . .
C12 C -0.0971(7) 0.8003(3) 0.5878(3) 0.0269(12) Uani 1 1 d . . .
C13 C -0.1888(6) 0.7388(3) 0.5745(3) 0.0220(11) Uani 1 1 d . A .
H13A H -0.1308 0.6952 0.5803 0.026 Uiso 1 1 calc R . .
C14 C 0.0876(7) 0.7965(3) 0.6181(3) 0.0334(14) Uani 1 1 d . A .
H14A H 0.1434 0.7596 0.5898 0.040 Uiso 1 1 calc R . .
H14B H 0.1426 0.8417 0.6078 0.040 Uiso 1 1 calc R . .
C15 C 0.3047(5) 0.7778(4) 0.7190(4) 0.065(2) Uani 1 1 d D A .
H15A H 0.3557 0.8212 0.7019 0.098 Uiso 1 1 calc R . .
H15B H 0.3489 0.7378 0.6922 0.098 Uiso 1 1 calc R . .
H15C H 0.3340 0.7723 0.7744 0.098 Uiso 1 1 calc R . .
C16 C 0.0491(9) 0.8377(3) 0.7467(3) 0.0506(13) Uani 0.615(7) 1 d PDU A 1
H16A H 0.1384 0.8530 0.7872 0.061 Uiso 0.615(7) 1 calc PR A 1
H16B H 0.0201 0.8783 0.7126 0.061 Uiso 0.615(7) 1 calc PR A 1
C17 C -0.0892(15) 0.8186(3) 0.7793(5) 0.0475(17) Uani 0.615(7) 1 d PDU A 1
H17A H -0.1876 0.8231 0.7396 0.057 Uiso 0.615(7) 1 calc PR A 1
H17B H -0.1058 0.8540 0.8191 0.057 Uiso 0.615(7) 1 calc PR A 1
C18 C -0.2819(8) 0.7467(12) 0.8327(9) 0.046(4) Uani 0.615(7) 1 d PDU A 1
H18A H -0.2995 0.7817 0.8721 0.069 Uiso 0.615(7) 1 calc PR A 1
H18B H -0.3073 0.6999 0.8516 0.069 Uiso 0.615(7) 1 calc PR A 1
H18C H -0.3579 0.7569 0.7862 0.069 Uiso 0.615(7) 1 calc PR A 1
C19 C 0.0197(10) 0.7464(5) 0.8841(4) 0.0343(14) Uani 0.615(7) 1 d PDU A 1
H19A H -0.0275 0.7709 0.9270 0.041 Uiso 0.615(7) 1 calc PR A 1
H19B H 0.1271 0.7701 0.8742 0.041 Uiso 0.615(7) 1 calc PR A 1
C20 C 0.0564(7) 0.6683(3) 0.9058(3) 0.0328(11) Uani 0.615(7) 1 d PDU A 1
H20A H 0.1399 0.6658 0.9520 0.039 Uiso 0.615(7) 1 calc PR A 1
H20B H -0.0504 0.6452 0.9177 0.039 Uiso 0.615(7) 1 calc PR A 1
C16' C 0.0491(9) 0.8377(3) 0.7467(3) 0.0506(13) Uani 0.385(7) 1 d PDU A 2
H16C H -0.0539 0.8573 0.7170 0.061 Uiso 0.385(7) 1 calc PR A 2
H16D H 0.1349 0.8757 0.7542 0.061 Uiso 0.385(7) 1 calc PR A 2
C17' C -0.0005(19) 0.8130(6) 0.8291(9) 0.0443(16) Uani 0.385(7) 1 d PDU A 2
H17C H 0.1037 0.8030 0.8641 0.053 Uiso 0.385(7) 1 calc PR A 2
H17D H -0.0669 0.8499 0.8524 0.053 Uiso 0.385(7) 1 calc PR A 2
C18' C -0.2892(9) 0.760(2) 0.8038(16) 0.045(5) Uani 0.385(7) 1 d PDU A 2
H18D H -0.3234 0.7916 0.8439 0.068 Uiso 0.385(7) 1 calc PR A 2
H18E H -0.3478 0.7153 0.8065 0.068 Uiso 0.385(7) 1 calc PR A 2
H18F H -0.3202 0.7817 0.7535 0.068 Uiso 0.385(7) 1 calc PR A 2
C19' C -0.1014(19) 0.7008(6) 0.8807(5) 0.0340(17) Uani 0.385(7) 1 d PDU A 2
H19C H -0.1401 0.7269 0.9245 0.041 Uiso 0.385(7) 1 calc PR A 2
H19D H -0.1864 0.6635 0.8669 0.041 Uiso 0.385(7) 1 calc PR A 2
C20' C 0.0564(7) 0.6683(3) 0.9058(3) 0.0328(11) Uani 0.385(7) 1 d PDU A 2
H20C H 0.0397 0.6344 0.9471 0.039 Uiso 0.385(7) 1 calc PR A 2
H20D H 0.1391 0.7042 0.9269 0.039 Uiso 0.385(7) 1 calc PR A 2
C21 C 0.3114(7) 0.6429(3) 0.8453(3) 0.0321(13) Uani 1 1 d . A .
H21A H 0.3682 0.6195 0.8907 0.048 Uiso 1 1 calc R . .
H21B H 0.3359 0.6933 0.8482 0.048 Uiso 1 1 calc R . .
H21C H 0.3538 0.6234 0.7992 0.048 Uiso 1 1 calc R . .
C22 C 0.1025(7) 0.5548(3) 0.8459(3) 0.0284(13) Uani 1 1 d . A .
H22A H 0.1625 0.5377 0.8948 0.034 Uiso 1 1 calc R . .
H22B H 0.1579 0.5329 0.8037 0.034 Uiso 1 1 calc R . .
C23 C -0.0800(6) 0.5308(3) 0.8408(3) 0.0236(12) Uani 1 1 d . . .
C24 C -0.1736(6) 0.5283(2) 0.7699(3) 0.0208(11) Uani 1 1 d . A .
H24A H -0.1187 0.5381 0.7254 0.025 Uiso 1 1 calc R . .
C25 C -0.3476(6) 0.5117(2) 0.7620(3) 0.0193(11) Uani 1 1 d . . .
C26 C -0.4223(7) 0.4911(3) 0.8269(3) 0.0274(12) Uani 1 1 d . A .
H26A H -0.5386 0.4770 0.8227 0.033 Uiso 1 1 calc R . .
C27 C -0.3266(7) 0.4912(3) 0.8974(3) 0.0329(14) Uani 1 1 d . . .
H27A H -0.3776 0.4767 0.9415 0.040 Uiso 1 1 calc R A .
C28 C -0.1578(7) 0.5121(3) 0.9048(3) 0.0307(13) Uani 1 1 d . A .
H28A H -0.0950 0.5137 0.9540 0.037 Uiso 1 1 calc R . .

loop_
_atom_site_aniso_label
_atom_site_aniso_U_11
_atom_site_aniso_U_22
_atom_site_aniso_U_33
_atom_site_aniso_U_23
_atom_site_aniso_U_13
_atom_site_aniso_U_12
Ni1 0.0202(3) 0.0199(3) 0.0153(3) 0.0003(3) -0.0005(2) -0.0010(3)
Cu1 0.0283(4) 0.0262(4) 0.0276(4) -0.0027(3) 0.0082(3) 0.0054(3)
Cl1 0.0224(7) 0.0358(8) 0.0280(7) -0.0104(6) 0.0027(5) 0.0047(6)
N1 0.020(2) 0.019(2) 0.016(2) -0.0020(17) 0.0007(17) -0.0030(18)
N2 0.015(2) 0.025(2) 0.017(2) -0.0032(18) 0.0029(17) 0.0003(18)
N3 0.020(2) 0.025(2) 0.019(2) 0.0052(18) -0.0013(18) 0.0005(19)
N4 0.046(3) 0.034(2) 0.024(2) -0.0017(19) -0.003(2) -0.021(2)
N5 0.037(3) 0.043(3) 0.027(3) -0.0038(19) 0.0036(19) 0.017(2)
N6 0.021(2) 0.023(2) 0.028(2) -0.0038(18) -0.0037(18) 0.0023(18)
O1 0.040(2) 0.029(2) 0.038(2) 0.0071(18) -0.0077(19) -0.0148(18)
O2 0.034(2) 0.053(3) 0.029(2) 0.018(2) -0.0071(18) -0.005(2)
O3 0.0244(17) 0.0244(19) 0.0193(18) 0.0058(15) -0.0062(14) -0.0070(15)
C1 0.023(3) 0.022(3) 0.026(3) 0.000(2) 0.000(2) -0.004(2)
C2 0.019(3) 0.024(3) 0.022(3) -0.003(2) 0.005(2) 0.002(2)
C3 0.019(3) 0.031(3) 0.029(3) -0.009(2) 0.009(2) -0.004(2)
C4 0.012(3) 0.046(4) 0.022(3) -0.017(3) 0.001(2) 0.002(2)
C5 0.017(3) 0.039(3) 0.019(3) -0.003(2) -0.001(2) 0.003(2)
C6 0.017(3) 0.033(3) 0.018(3) -0.001(2) 0.004(2) 0.005(2)
C7 0.022(3) 0.035(3) 0.025(3) 0.004(2) 0.006(2) 0.004(2)
C8 0.027(3) 0.025(3) 0.021(3) 0.004(2) 0.006(2) 0.003(2)
C9 0.030(3) 0.039(4) 0.037(3) 0.008(3) 0.008(3) 0.008(3)
C10 0.058(4) 0.022(3) 0.050(4) 0.006(3) 0.018(3) 0.007(3)
C11 0.048(4) 0.023(3) 0.034(3) 0.002(3) 0.010(3) -0.006(3)
C12 0.037(3) 0.028(3) 0.017(3) 0.001(2) 0.009(2) -0.005(3)
C13 0.026(3) 0.026(3) 0.014(3) 0.001(2) 0.002(2) 0.001(2)
C14 0.038(3) 0.039(3) 0.024(3) 0.006(3) 0.003(2) -0.017(3)
C15 0.057(5) 0.089(6) 0.044(4) 0.027(4) -0.027(3) -0.051(4)
C16 0.083(3) 0.033(2) 0.034(2) -0.010(2) 0.001(2) -0.004(2)
C17 0.072(4) 0.034(3) 0.036(3) -0.017(3) 0.002(3) 0.002(3)
C18 0.039(5) 0.054(10) 0.049(13) -0.006(8) 0.029(5) -0.004(4)
C19 0.047(3) 0.029(3) 0.026(3) -0.013(2) 0.003(3) -0.004(3)
C20 0.044(2) 0.031(2) 0.023(2) -0.0075(19) 0.000(2) -0.004(2)
C16' 0.083(3) 0.033(2) 0.034(2) -0.010(2) 0.001(2) -0.004(2)
C17' 0.069(4) 0.034(3) 0.029(3) -0.015(3) 0.000(3) -0.001(3)
C18' 0.037(5) 0.053(11) 0.051(14) -0.010(10) 0.032(6) -0.005(5)
C19' 0.044(3) 0.032(3) 0.026(3) -0.010(3) 0.003(3) -0.002(3)
C20' 0.044(2) 0.031(2) 0.023(2) -0.0075(19) 0.000(2) -0.004(2)
C21 0.024(3) 0.031(3) 0.039(3) 0.003(3) -0.010(3) -0.003(2)
C22 0.026(3) 0.018(3) 0.039(3) 0.003(2) -0.009(2) 0.003(2)
C23 0.024(3) 0.014(3) 0.031(3) 0.002(2) -0.006(2) 0.005(2)
C24 0.024(3) 0.014(3) 0.023(3) 0.000(2) 0.000(2) 0.005(2)
C25 0.021(3) 0.014(3) 0.021(3) 0.000(2) -0.002(2) 0.003(2)
C26 0.026(3) 0.029(3) 0.027(3) 0.005(2) 0.004(2) -0.003(2)
C27 0.039(4) 0.040(3) 0.019(3) 0.010(2) 0.002(2) 0.001(3)
C28 0.040(3) 0.026(3) 0.024(3) 0.007(2) -0.009(3) 0.000(3)

loop_
_atom_type_symbol
_atom_type_description
_atom_type_scat_dispersion_real
_atom_type_scat_dispersion_imag
_atom_type_scat_source
C C 0.0000 0.0000 'International Tables Vol C Tables 4.2.6.8 and 6.1.1.4'
H H 0.0000 0.0000 'International Tables Vol C Tables 4.2.6.8 and 6.1.1.4'
N N 0.0000 0.0010 'International Tables Vol C Tables 4.2.6.8 and 6.1.1.4'
O O 0.0020 0.0020 'International Tables Vol C Tables 4.2.6.8 and 6.1.1.4'
Cl Cl 0.0550 0.0530 'International Tables Vol C Tables 4.2.6.8 and 6.1.1.4'
Ni Ni 0.2300 0.4100 'International Tables Vol C Tables 4.2.6.8 and 6.1.1.4'
Cu Cu 0.2470 0.4710 'International Tables Vol C Tables 4.2.6.8 and 6.1.1.4'

loop_
_geom_angle_atom_site_label_1
_geom_angle_atom_site_label_2
_geom_angle_atom_site_label_3
_geom_angle
N2 Ni1 O3 174.88(17)
N2 Ni1 N1 82.46(17)
O3 Ni1 N1 97.82(15)
N2 Ni1 N3 82.25(18)
O3 Ni1 N3 97.42(16)
N1 Ni1 N3 164.71(17)
N2 Ni1 Cu1 167.87(12)
O3 Ni1 Cu1 17.18(11)
N1 Ni1 Cu1 99.09(12)
N3 Ni1 Cu1 95.85(12)
N5 Cu1 O3 88.74(15)
N5 Cu1 N4 84.12(16)
O3 Cu1 N4 126.14(14)
N5 Cu1 Cl1 172.76(12)
O3 Cu1 Cl1 98.30(11)
N4 Cu1 Cl1 93.01(11)
N5 Cu1 N6 83.52(14)
O3 Cu1 N6 118.93(14)
N4 Cu1 N6 113.14(15)
Cl1 Cu1 N6 91.55(10)
N5 Cu1 Ni1 103.94(12)
O3 Cu1 Ni1 15.24(10)
N4 Cu1 Ni1 125.74(11)
Cl1 Cu1 Ni1 83.14(4)
N6 Cu1 Ni1 121.04(11)
C1 N1 C25 119.0(4)
C1 N1 Ni1 116.3(3)
C25 N1 Ni1 124.4(3)
C6 N2 C2 121.9(4)
C6 N2 Ni1 119.4(3)
C2 N2 Ni1 118.6(3)
C7 N3 C8 119.6(4)
C7 N3 Ni1 116.0(3)
C8 N3 Ni1 124.2(3)
C16 N4 C15 109.9(5)
C16 N4 C14 110.7(5)
C15 N4 C14 105.2(4)
C16 N4 Cu1 104.5(3)
C15 N4 Cu1 113.2(4)
C14 N4 Cu1 113.4(3)
C17' N5 C18 121.1(12)
C17' N5 C18' 115.3(18)
C18 N5 C18' 22.3(11)
C17' N5 C19 65.7(8)
C18 N5 C19 112.9(8)
C18' N5 C19 132.7(13)
C17' N5 C19' 115.4(9)
C18 N5 C19' 75.5(8)
C18' N5 C19' 97.3(12)
C19 N5 C19' 51.9(7)
C17' N5 C17 42.5(7)
C18 N5 C17 103.6(9)
C18' N5 C17 86.1(14)
C19 N5 C17 108.2(6)
C19' N5 C17 154.3(8)
C17' N5 Cu1 112.6(7)
C18 N5 Cu1 122.2(10)
C18' N5 Cu1 114.0(16)
C19 N5 Cu1 107.0(4)
C19' N5 Cu1 100.4(6)
C17 N5 Cu1 101.5(4)
C20 N6 C21 110.0(4)
C20 N6 C22 112.3(4)
C21 N6 C22 105.4(4)
C20 N6 Cu1 102.8(3)
C21 N6 Cu1 110.7(3)
C22 N6 Cu1 115.7(3)
Ni1 O3 Cu1 147.6(2)
Ni1 O3 H3A 102(4)
Cu1 O3 H3A 111(4)
O1 C1 N1 128.9(5)
O1 C1 C2 121.2(5)
N1 C1 C2 109.9(4)
N2 C2 C3 120.0(5)
N2 C2 C1 112.4(4)
C3 C2 C1 127.6(5)
C4 C3 C2 118.1(5)
C4 C3 H3B 120.9
C2 C3 H3B 120.9
C5 C4 C3 120.8(5)
C5 C4 H4A 119.6
C3 C4 H4A 119.6
C6 C5 C4 118.6(5)
C6 C5 H5A 120.7
C4 C5 H5A 120.7
N2 C6 C5 120.4(5)
N2 C6 C7 111.6(4)
C5 C6 C7 128.0(5)
O2 C7 N3 128.7(5)
O2 C7 C6 120.7(5)
N3 C7 C6 110.6(4)
C13 C8 C9 118.5(5)
C13 C8 N3 117.7(4)
C9 C8 N3 123.7(5)
C10 C9 C8 119.6(5)
C10 C9 H9A 120.2
C8 C9 H9A 120.2
C11 C10 C9 120.7(5)
C11 C10 H10A 119.7
C9 C10 H10A 119.7
C10 C11 C12 120.6(5)
C10 C11 H11A 119.7
C12 C11 H11A 119.7
C11 C12 C13 118.7(5)
C11 C12 C14 122.0(5)
C13 C12 C14 119.3(5)
C8 C13 C12 121.7(5)
C8 C13 H13A 119.2
C12 C13 H13A 119.2
N4 C14 C12 114.1(4)
N4 C14 H14A 108.7
C12 C14 H14A 108.7
N4 C14 H14B 108.7
C12 C14 H14B 108.7
H14A C14 H14B 107.6
N4 C15 H15A 109.5
N4 C15 H15B 109.5
H15A C15 H15B 109.5
N4 C15 H15C 109.5
H15A C15 H15C 109.5
H15B C15 H15C 109.5
C17 C16 N4 113.1(6)
C17 C16 H16A 109.0
N4 C16 H16A 109.0
C17 C16 H16B 109.0
N4 C16 H16B 109.0
H16A C16 H16B 107.8
C16 C17 N5 122.0(8)
C16 C17 H17A 106.8
N5 C17 H17A 106.8
C16 C17 H17B 106.8
N5 C17 H17B 106.8
H17A C17 H17B 106.7
N5 C18 H18A 109.5
N5 C18 H18B 109.5
H18A C18 H18B 109.5
N5 C18 H18C 109.5
H18A C18 H18C 109.5
H18B C18 H18C 109.5
N5 C19 C20 109.0(5)
N5 C19 H19A 109.9
C20 C19 H19A 109.9
N5 C19 H19B 109.9
C20 C19 H19B 109.9
H19A C19 H19B 108.3
N6 C20 C19 110.0(5)
N6 C20 H20A 109.7
C19 C20 H20A 109.7
N6 C20 H20B 109.7
C19 C20 H20B 109.7
H20A C20 H20B 108.2
N5 C17' H17C 110.5
N5 C17' H17D 110.5
H17C C17' H17D 108.7
N5 C18' H18D 109.5
N5 C18' H18E 109.5
H18D C18' H18E 109.5
N5 C18' H18F 109.5
H18D C18' H18F 109.5
H18E C18' H18F 109.5
N5 C19' H19C 108.0
N5 C19' H19D 108.0
H19C C19' H19D 107.3
N6 C21 H21A 109.5
N6 C21 H21B 109.5
H21A C21 H21B 109.5
N6 C21 H21C 109.5
H21A C21 H21C 109.5
H21B C21 H21C 109.5
N6 C22 C23 114.7(4)
N6 C22 H22A 108.6
C23 C22 H22A 108.6
N6 C22 H22B 108.6
C23 C22 H22B 108.6
H22A C22 H22B 107.6
C24 C23 C28 119.0(5)
C24 C23 C22 118.9(5)
C28 C23 C22 122.2(5)
C23 C24 C25 121.5(5)
C23 C24 H24A 119.2
C25 C24 H24A 119.2
C26 C25 C24 118.4(5)
C26 C25 N1 124.1(4)
C24 C25 N1 117.3(4)
C27 C26 C25 119.7(5)
C27 C26 H26A 120.2
C25 C26 H26A 120.2
C26 C27 C28 121.0(5)
C26 C27 H27A 119.5
C28 C27 H27A 119.5
C23 C28 C27 120.1(5)
C23 C28 H28A 119.9
C27 C28 H28A 119.9

loop_
_geom_bond_atom_site_label_1
_geom_bond_atom_site_label_2
_geom_bond_distance
Ni1 N2 1.817(4)
Ni1 O3 1.899(3)
Ni1 N1 1.912(4)
Ni1 N3 1.917(4)
Cu1 N5 2.025(4)
Cu1 O3 2.134(4)
Cu1 N4 2.212(4)
Cu1 Cl1 2.2129(14)
Cu1 N6 2.294(4)
N1 C1 1.345(6)
N1 C25 1.407(6)
N2 C6 1.332(6)
N2 C2 1.336(6)
N3 C7 1.341(7)
N3 C8 1.410(6)
N4 C16 1.4698(15)
N4 C15 1.471(2)
N4 C14 1.494(6)
N5 C17' 1.468(2)
N5 C18 1.469(2)
N5 C18' 1.470(2)
N5 C19 1.470(2)
N5 C19' 1.473(2)
N5 C17 1.475(2)
N6 C20 1.4702(15)
N6 C21 1.478(6)
N6 C22 1.479(6)
O1 C1 1.226(6)
O2 C7 1.238(6)
O3 H3A 0.776(19)
C1 C2 1.489(7)
C2 C3 1.384(7)
C3 C4 1.377(7)
C3 H3B 0.9500
C4 C5 1.372(8)
C4 H4A 0.9500
C5 C6 1.371(7)
C5 H5A 0.9500
C6 C7 1.492(7)
C8 C13 1.383(7)
C8 C9 1.391(7)
C9 C10 1.386(8)
C9 H9A 0.9500
C10 C11 1.369(9)
C10 H10A 0.9500
C11 C12 1.375(8)
C11 H11A 0.9500
C12 C13 1.385(7)
C12 C14 1.497(8)
C13 H13A 0.9500
C14 H14A 0.9900
C14 H14B 0.9900
C15 H15A 0.9800
C15 H15B 0.9800
C15 H15C 0.9800
C16 C17 1.331(11)
C16 H16A 0.9900
C16 H16B 0.9900
C17 H17A 0.9900
C17 H17B 0.9900
C18 H18A 0.9800
C18 H18B 0.9800
C18 H18C 0.9800
C19 C20 1.558(10)
C19 H19A 0.9900
C19 H19B 0.9900
C20 H20A 0.9900
C20 H20B 0.9900
C17' H17C 0.9900
C17' H17D 0.9900
C18' H18D 0.9800
C18' H18E 0.9800
C18' H18F 0.9800
C19' H19C 0.9900
C19' H19D 0.9900
C21 H21A 0.9800
C21 H21B 0.9800
C21 H21C 0.9800
C22 C23 1.502(7)
C22 H22A 0.9900
C22 H22B 0.9900
C23 C24 1.379(7)
C23 C28 1.380(7)
C24 C25 1.398(7)
C24 H24A 0.9500
C25 C26 1.391(7)
C26 C27 1.379(7)
C26 H26A 0.9500
C27 C28 1.380(8)
C27 H27A 0.9500
C28 H28A 0.9500

loop_
_geom_torsion_atom_site_label_1
_geom_torsion_atom_site_label_2
_geom_torsion_atom_site_label_3
_geom_torsion_atom_site_label_4
_geom_torsion
N2 Ni1 Cu1 N5 172.2(6)
O3 Ni1 Cu1 N5 -4.3(4)
N1 Ni1 Cu1 N5 -91.34(17)
N3 Ni1 Cu1 N5 91.92(17)
N2 Ni1 Cu1 O3 176.5(7)
N1 Ni1 Cu1 O3 -87.1(4)
N3 Ni1 Cu1 O3 96.2(4)
N2 Ni1 Cu1 N4 79.5(6)
O3 Ni1 Cu1 N4 -97.1(4)
N1 Ni1 Cu1 N4 175.88(17)
N3 Ni1 Cu1 N4 -0.86(18)
N2 Ni1 Cu1 Cl1 -9.3(6)
O3 Ni1 Cu1 Cl1 174.2(4)
N1 Ni1 Cu1 Cl1 87.11(13)
N3 Ni1 Cu1 Cl1 -89.63(13)
N2 Ni1 Cu1 N6 -97.0(6)
O3 Ni1 Cu1 N6 86.5(4)
N1 Ni1 Cu1 N6 -0.55(16)
N3 Ni1 Cu1 N6 -177.30(16)
N2 Ni1 N1 C1 -4.5(4)
O3 Ni1 N1 C1 170.4(4)
N3 Ni1 N1 C1 -4.7(8)
Cu1 Ni1 N1 C1 -172.3(3)
N2 Ni1 N1 C25 -178.1(4)
O3 Ni1 N1 C25 -3.3(4)
N3 Ni1 N1 C25 -178.3(5)
Cu1 Ni1 N1 C25 14.1(4)
O3 Ni1 N2 C6 86.1(19)
N1 Ni1 N2 C6 179.5(4)
N3 Ni1 N2 C6 -0.6(4)
Cu1 Ni1 N2 C6 -82.3(7)
O3 Ni1 N2 C2 -91.9(19)
N1 Ni1 N2 C2 1.5(4)
N3 Ni1 N2 C2 -178.5(4)
Cu1 Ni1 N2 C2 99.7(7)
N2 Ni1 N3 C7 2.0(4)
O3 Ni1 N3 C7 -172.8(4)
N1 Ni1 N3 C7 2.3(9)
Cu1 Ni1 N3 C7 170.0(3)
N2 Ni1 N3 C8 178.0(4)
O3 Ni1 N3 C8 3.2(4)
N1 Ni1 N3 C8 178.3(5)
Cu1 Ni1 N3 C8 -14.0(4)
N5 Cu1 N4 C16 -7.7(4)
O3 Cu1 N4 C16 76.5(4)
Cl1 Cu1 N4 C16 179.0(3)
N6 Cu1 N4 C16 -88.0(4)
Ni1 Cu1 N4 C16 95.3(4)
N5 Cu1 N4 C15 111.9(4)
O3 Cu1 N4 C15 -164.0(4)
Cl1 Cu1 N4 C15 -61.4(4)
N6 Cu1 N4 C15 31.5(4)
Ni1 Cu1 N4 C15 -145.1(4)
N5 Cu1 N4 C14 -128.2(4)
O3 Cu1 N4 C14 -44.1(4)
Cl1 Cu1 N4 C14 58.4(3)
N6 Cu1 N4 C14 151.4(3)
Ni1 Cu1 N4 C14 -25.3(4)
O3 Cu1 N5 C17' -146.2(8)
N4 Cu1 N5 C17' -19.6(8)
Cl1 Cu1 N5 C17' 47.2(14)
N6 Cu1 N5 C17' 94.5(8)
Ni1 Cu1 N5 C17' -145.0(8)
O3 Cu1 N5 C18 11.2(8)
N4 Cu1 N5 C18 137.8(8)
Cl1 Cu1 N5 C18 -155.4(11)
N6 Cu1 N5 C18 -108.1(8)
Ni1 Cu1 N5 C18 12.4(8)
O3 Cu1 N5 C18' -12.3(13)
N4 Cu1 N5 C18' 114.2(13)
Cl1 Cu1 N5 C18' -179(50)
N6 Cu1 N5 C18' -131.6(13)
Ni1 Cu1 N5 C18' -11.2(13)
O3 Cu1 N5 C19 143.7(5)
N4 Cu1 N5 C19 -89.8(5)
Cl1 Cu1 N5 C19 -22.9(13)
N6 Cu1 N5 C19 24.3(5)
Ni1 Cu1 N5 C19 144.8(4)
O3 Cu1 N5 C19' 90.5(6)
N4 Cu1 N5 C19' -142.9(6)
Cl1 Cu1 N5 C19' -76.1(13)
N6 Cu1 N5 C19' -28.8(6)
Ni1 Cu1 N5 C19' 91.7(6)
O3 Cu1 N5 C17 -103.1(5)
N4 Cu1 N5 C17 23.4(5)
Cl1 Cu1 N5 C17 90.3(11)
N6 Cu1 N5 C17 137.6(5)
Ni1 Cu1 N5 C17 -102.0(5)
N5 Cu1 N6 C20 5.9(3)
O3 Cu1 N6 C20 -79.1(3)
N4 Cu1 N6 C20 86.6(3)
Cl1 Cu1 N6 C20 -179.4(3)
Ni1 Cu1 N6 C20 -96.5(3)
N5 Cu1 N6 C21 -111.6(3)
O3 Cu1 N6 C21 163.5(3)
N4 Cu1 N6 C21 -30.8(3)
Cl1 Cu1 N6 C21 63.1(3)
Ni1 Cu1 N6 C21 146.0(3)
N5 Cu1 N6 C22 128.7(3)
O3 Cu1 N6 C22 43.7(4)
N4 Cu1 N6 C22 -150.6(3)
Cl1 Cu1 N6 C22 -56.7(3)
Ni1 Cu1 N6 C22 26.3(4)
N2 Ni1 O3 Cu1 -171.8(17)
N1 Ni1 O3 Cu1 95.5(4)
N3 Ni1 O3 Cu1 -85.8(4)
N5 Cu1 O3 Ni1 175.8(4)
N4 Cu1 O3 Ni1 94.1(4)
Cl1 Cu1 O3 Ni1 -5.8(4)
N6 Cu1 O3 Ni1 -102.3(3)
C25 N1 C1 O1 -1.6(8)
Ni1 N1 C1 O1 -175.5(5)
C25 N1 C1 C2 180.0(4)
Ni1 N1 C1 C2 6.0(5)
C6 N2 C2 C3 3.3(7)
Ni1 N2 C2 C3 -178.8(4)
C6 N2 C2 C1 -176.6(4)
Ni1 N2 C2 C1 1.3(5)
O1 C1 C2 N2 176.7(5)
N1 C1 C2 N2 -4.7(6)
O1 C1 C2 C3 -3.1(8)
N1 C1 C2 C3 175.5(5)
N2 C2 C3 C4 -0.7(7)
C1 C2 C3 C4 179.1(5)
C2 C3 C4 C5 -2.1(7)
C3 C4 C5 C6 2.6(7)
C2 N2 C6 C5 -2.8(7)
Ni1 N2 C6 C5 179.3(4)
C2 N2 C6 C7 177.0(4)
Ni1 N2 C6 C7 -0.8(5)
C4 C5 C6 N2 -0.1(7)
C4 C5 C6 C7 -180.0(5)
C8 N3 C7 O2 1.2(8)
Ni1 N3 C7 O2 177.4(5)
C8 N3 C7 C6 -179.1(4)
Ni1 N3 C7 C6 -2.9(5)
N2 C6 C7 O2 -177.9(5)
C5 C6 C7 O2 1.9(8)
N2 C6 C7 N3 2.4(6)
C5 C6 C7 N3 -177.8(5)
C7 N3 C8 C13 -137.1(5)
Ni1 N3 C8 C13 47.0(6)
C7 N3 C8 C9 45.8(7)
Ni1 N3 C8 C9 -130.1(5)
C13 C8 C9 C10 -1.1(8)
N3 C8 C9 C10 176.0(5)
C8 C9 C10 C11 -2.4(9)
C9 C10 C11 C12 2.2(9)
C10 C11 C12 C13 1.6(8)
C10 C11 C12 C14 -178.0(5)
C9 C8 C13 C12 4.9(7)
N3 C8 C13 C12 -172.3(4)
C11 C12 C13 C8 -5.2(7)
C14 C12 C13 C8 174.4(5)
C16 N4 C14 C12 -63.0(6)
C15 N4 C14 C12 178.4(5)
Cu1 N4 C14 C12 54.1(5)
C11 C12 C14 N4 102.0(6)
C13 C12 C14 N4 -77.5(6)
C15 N4 C16 C17 -135.0(7)
C14 N4 C16 C17 109.2(7)
Cu1 N4 C16 C17 -13.2(7)
N4 C16 C17 N5 41.0(11)
C17' N5 C17 C16 66.7(13)
C18 N5 C17 C16 -171.9(11)
C18' N5 C17 C16 -158.1(17)
C19 N5 C17 C16 68.0(10)
C19' N5 C17 C16 103.3(18)
Cu1 N5 C17 C16 -44.3(9)
C17' N5 C19 C20 -158.4(10)
C18 N5 C19 C20 86.6(12)
C18' N5 C19 C20 99(2)
C19' N5 C19 C20 39.2(8)
C17 N5 C19 C20 -159.4(6)
Cu1 N5 C19 C20 -50.7(7)
C21 N6 C20 C19 84.3(5)
C22 N6 C20 C19 -158.7(5)
Cu1 N6 C20 C19 -33.7(5)
N5 C19 C20 N6 59.0(7)
C20 N6 C22 C23 62.2(6)
C21 N6 C22 C23 -178.1(4)
Cu1 N6 C22 C23 -55.4(5)
N6 C22 C23 C24 78.7(6)
N6 C22 C23 C28 -100.3(6)
C28 C23 C24 C25 4.1(7)
C22 C23 C24 C25 -174.9(4)
C23 C24 C25 C26 -6.0(7)
C23 C24 C25 N1 169.1(4)
C1 N1 C25 C26 -44.1(7)
Ni1 N1 C25 C26 129.4(4)
C1 N1 C25 C24 141.1(5)
Ni1 N1 C25 C24 -45.4(6)
C24 C25 C26 C27 3.6(8)
N1 C25 C26 C27 -171.2(5)
C25 C26 C27 C28 0.6(8)
C24 C23 C28 C27 0.2(8)
C22 C23 C28 C27 179.1(5)
C26 C27 C28 C23 -2.5(8)
